data_7249044
loop_
_publ_author_name
'Britto, Kashpar John'
'Meenakshi, Maniarasu'
'Srinivasan, Kannupal'

_publ_section_title
;
 Synthesis of 1-aryl-2,3-diaroyl cyclopropanes from
 1,3,5-triaryl-1,5-diketones and their transformation into
 E,E-1,4-diaryl-1,3-butadienes
;
_journal_issue 31
_journal_name_full 'RSC Advances'
_journal_page_first 22076
_journal_page_last 22085
_journal_paper_doi 10.1039/D4RA02525C
_journal_volume 14
_journal_year 2024
_chemical_formula_moiety '0.1(C18 H18)'
_chemical_formula_sum 'C H N'
_chemical_formula_weight 27.03
_space_group_crystal_system monoclinic
_space_group_IT_number 14
_space_group_name_Hall '-P 2ybc'
_space_group_name_H-M_alt 'P 1 21/c 1'
_atom_sites_solution_hydrogens geom
_atom_sites_solution_primary dual
_audit_creation_date 2023-02-01
_audit_creation_method
;
Olex2 1.2-ac4
(compiled 2018.05.17 svn.r3504 for Rigaku Oxford Diffraction, GUI svn.r5492)
;
_cell_angle_alpha 90
_cell_angle_beta 92.930(4)
_cell_angle_gamma 90
_cell_formula_units_Z 20
_cell_length_a 12.3661(6)
_cell_length_b 7.7969(4)
_cell_length_c 7.2005(3)
_cell_measurement_reflns_used 2908
_cell_measurement_temperature 294(1)
_cell_measurement_theta_max 25.0110
_cell_measurement_theta_min 3.2880
_cell_volume 693.34(6)
_computing_cell_refinement 'CrysAlisPro 1.171.40.35a (Rigaku OD, 2018)'
_computing_data_collection 'CrysAlisPro 1.171.40.35a (Rigaku OD, 2018)'
_computing_data_reduction 'CrysAlisPro 1.171.40.35a (Rigaku OD, 2018)'
_computing_molecular_graphics 'Olex2 (Dolomanov et al., 2009)'
_computing_publication_material 'Olex2 (Dolomanov et al., 2009)'
_computing_structure_refinement 'ShelXL (Sheldrick, 2015)'
_computing_structure_solution 'ShelXT (Sheldrick, 2015)'
_diffrn_ambient_environment air
_diffrn_ambient_temperature 294(1)
_diffrn_detector 'CCD plate'
_diffrn_detector_area_resol_mean 10.0000
_diffrn_detector_type HyPix3000
_diffrn_measured_fraction_theta_full 0.999
_diffrn_measured_fraction_theta_max 0.958
_diffrn_measurement_details
;
List of Runs (angles in degrees, time in seconds):

  # Type    Start    End  Width  t~exp~   \w     \q     \k     \f   Frames
--------------------------------------------------------------------------
  1  \w    -37.00  22.00   0.50    3.00    --  -14.97 -94.00  30.00  118
  2  \w     10.00  71.00   0.50    3.00    --   16.22-125.00  30.00  122
  3  \w     34.00  97.00   0.50    3.00    --   16.22-171.00 113.00  126
  4  \w     32.00  69.00   0.50    3.00    --   16.22-125.00 150.00   74
  5  \w    -14.00  39.00   0.50    3.00    --   16.22 -30.00 120.00  106
  6  \w    -10.00  90.00   0.50    3.00    --   16.22  30.00 120.00  200
  7  \w     43.00  95.00   0.50    3.00    --   16.22 171.00 127.00  104
  8  \w    -63.00  -2.00   0.50    3.00    --  -14.97 114.00 -14.00  122
  9  \w    -85.00  10.00   0.50    3.00    --  -14.97 -45.00  60.00  190
 10  \w    -55.00 -20.00   0.50    3.00    --   16.22 -30.00 120.00   70
 11  \w    -94.00 -43.00   0.50    3.00    --  -14.97-171.00 113.00  102
 12  \w      2.00  64.00   0.50    3.00    --   16.22-114.00-104.00  124
 13  \w    -37.00  22.00   0.50    3.00    --  -14.97 -94.00-180.00  118
 14  \w     -6.00  84.00   0.50    3.00    --   16.22  61.00-150.00  180
 15  \w     25.00  60.00   0.50    3.00    --   16.22  77.00-180.00   70
 16  \w    -95.00 -34.00   0.50    3.00    --  -14.97 171.00 127.00  122
;
_diffrn_measurement_device 'four-circle diffractometer'
_diffrn_measurement_device_type 'XtaLAB Synergy, Single source at offset/far, HyPix3000'
_diffrn_measurement_method '\w scans'
_diffrn_orient_matrix_type 'CrysAlisPro convention (1999,Acta A55,543-557)'
_diffrn_orient_matrix_UB_11 0.0496122000
_diffrn_orient_matrix_UB_12 0.0457771000
_diffrn_orient_matrix_UB_13 0.0048505000
_diffrn_orient_matrix_UB_21 0.0282360000
_diffrn_orient_matrix_UB_22 -0.0770678000
_diffrn_orient_matrix_UB_23 0.0224416000
_diffrn_orient_matrix_UB_31 0.0060806000
_diffrn_orient_matrix_UB_32 -0.0157064000
_diffrn_orient_matrix_UB_33 -0.0959382000
_diffrn_radiation_monochromator mirror
_diffrn_radiation_probe x-ray
_diffrn_radiation_type MoK\a
_diffrn_radiation_wavelength 0.71073
_diffrn_reflns_av_R_equivalents 0.0293
_diffrn_reflns_av_unetI/netI 0.0280
_diffrn_reflns_Laue_measured_fraction_full 0.999
_diffrn_reflns_Laue_measured_fraction_max 0.958
_diffrn_reflns_limit_h_max 15
_diffrn_reflns_limit_h_min -15
_diffrn_reflns_limit_k_max 9
_diffrn_reflns_limit_k_min -9
_diffrn_reflns_limit_l_max 9
_diffrn_reflns_limit_l_min -9
_diffrn_reflns_number 8436
_diffrn_reflns_point_group_measured_fraction_full 0.999
_diffrn_reflns_point_group_measured_fraction_max 0.958
_diffrn_reflns_theta_full 25.242
_diffrn_reflns_theta_max 26.940
_diffrn_reflns_theta_min 3.090
_diffrn_source 'micro-focus sealed X-ray tube'
_diffrn_source_type 'PhotonJet (Mo) X-ray Source'
_exptl_absorpt_coefficient_mu 0.092
_exptl_absorpt_correction_T_max 1.00000
_exptl_absorpt_correction_T_min 0.30909
_exptl_absorpt_correction_type multi-scan
_exptl_absorpt_process_details
;
CrysAlisPro 1.171.40.35a (Rigaku Oxford Diffraction, 2018)
Empirical absorption correction using spherical harmonics,
 implemented in SCALE3 ABSPACK scaling algorithm.
;
_exptl_crystal_density_diffrn 1.295
_exptl_crystal_F_000 280
_refine_diff_density_max 0.141
_refine_diff_density_min -0.156
_refine_diff_density_rms 0.036
_refine_ls_extinction_method none
_refine_ls_goodness_of_fit_ref 1.055
_refine_ls_hydrogen_treatment constr
_refine_ls_matrix_type full
_refine_ls_number_parameters 83
_refine_ls_number_reflns 1441
_refine_ls_number_restraints 0
_refine_ls_restrained_S_all 1.055
_refine_ls_R_factor_all 0.0808
_refine_ls_R_factor_gt 0.0539
_refine_ls_shift/su_max 0.001
_refine_ls_shift/su_mean 0.000
_refine_ls_structure_factor_coef Fsqd
_refine_ls_weighting_details 'w=1/[\s^2^(Fo^2^)+(0.0758P)^2^+0.0806P] where P=(Fo^2^+2Fc^2^)/3'
_refine_ls_weighting_scheme calc
_refine_ls_wR_factor_gt 0.1482
_refine_ls_wR_factor_ref 0.1719
_reflns_Friedel_coverage 0.000
_reflns_number_gt 936
_reflns_number_total 1441
_reflns_threshold_expression 'I > 2\s(I)'
_cod_data_source_file d4ra02525c1.cif
_cod_data_source_block rn30
_cod_database_code 7249044
_shelx_shelxl_version_number 2016/4
_chemical_oxdiff_formula 'C H N'
_shelx_space_group_comment
;
The symmetry employed for this shelxl refinement is uniquely defined
by the following loop, which should always be used as a source of
symmetry information in preference to the above space-group names.
They are only intended as comments.
;
_reflns_odcompleteness_completeness 99.41
_reflns_odcompleteness_iscentric 1
_reflns_odcompleteness_theta 26.32
_olex2_refinement_description
;
1. Fixed Uiso
 At 1.2 times of:
  All C(H) groups
 At 1.5 times of:
  All C(H,H,H) groups
2.a Aromatic/amide H refined with riding coordinates:
 C002(H002), C004(H004), C005(H005), C006(H006), C007(H007), C008(H008)
2.b Idealised Me refined as rotating group:
 C009(H00A,H00B,H00C)
;
_olex2_submission_special_instructions 'No special instructions were received'
_oxdiff_exptl_absorpt_empirical_details
;
Empirical correction (ABSPACK) includes:
- Absorption correction using spherical harmonics
- Frame scaling
;
_oxdiff_exptl_absorpt_empirical_full_max 1.600
_oxdiff_exptl_absorpt_empirical_full_min 0.436

loop_
_space_group_symop_operation_xyz
'x, y, z'
'-x, y+1/2, -z+1/2'
'-x, -y, -z'
'x, -y-1/2, z-1/2'

loop_
_atom_site_label
_atom_site_type_symbol
_atom_site_fract_x
_atom_site_fract_y
_atom_site_fract_z
_atom_site_U_iso_or_equiv
_atom_site_adp_type
_atom_site_occupancy
_atom_site_site_symmetry_order
_atom_site_calc_flag
_atom_site_refinement_flags_posn
_atom_site_refinement_flags_adp
_atom_site_refinement_flags_occupancy
_atom_site_disorder_assembly
_atom_site_disorder_group
C001 C 0.31571(13) 0.5301(2) 0.6807(2) 0.0581(5) Uani 1 1 d . . . . .
C002 C 0.21129(14) 0.5931(2) 0.6581(2) 0.0652(5) Uani 1 1 d . . . . .
H002 H 0.183238 0.657064 0.753518 0.078 Uiso 1 1 calc R . . . .
C003 C 0.18626(15) 0.4694(2) 0.3524(2) 0.0655(5) Uani 1 1 d . . . . .
C004 C 0.35474(14) 0.4372(2) 0.5328(2) 0.0648(5) Uani 1 1 d . . . . .
H004 H 0.424787 0.393497 0.542026 0.078 Uiso 1 1 calc R . . . .
C005 C 0.47153(14) 0.4841(2) 0.9119(2) 0.0652(5) Uani 1 1 d . . . . .
H005 H 0.501520 0.405351 0.832247 0.078 Uiso 1 1 calc R . . . .
C006 C 0.37899(14) 0.5593(2) 0.8550(2) 0.0653(5) Uani 1 1 d . . . . .
H006 H 0.351425 0.639755 0.935440 0.078 Uiso 1 1 calc R . . . .
C007 C 0.14739(14) 0.5639(2) 0.4982(2) 0.0669(5) Uani 1 1 d . . . . .
H007 H 0.077497 0.608166 0.488007 0.080 Uiso 1 1 calc R . . . .
C008 C 0.29069(15) 0.4092(2) 0.3727(2) 0.0688(5) Uani 1 1 d . . . . .
H008 H 0.319111 0.347881 0.275700 0.083 Uiso 1 1 calc R . . . .
C009 C 0.11699(18) 0.4349(3) 0.1775(3) 0.0921(7) Uani 1 1 d . . . . .
H00A H 0.059232 0.517173 0.167224 0.138 Uiso 1 1 calc GR . . . .
H00B H 0.087194 0.321420 0.182761 0.138 Uiso 1 1 calc GR . . . .
H00C H 0.160528 0.444243 0.071332 0.138 Uiso 1 1 calc GR . . . .

loop_
_atom_site_aniso_label
_atom_site_aniso_U_11
_atom_site_aniso_U_22
_atom_site_aniso_U_33
_atom_site_aniso_U_23
_atom_site_aniso_U_13
_atom_site_aniso_U_12
C001 0.0698(10) 0.0515(10) 0.0535(9) 0.0009(7) 0.0057(7) -0.0046(8)
C002 0.0780(12) 0.0600(11) 0.0585(10) -0.0042(8) 0.0111(7) 0.0039(8)
C003 0.0815(12) 0.0576(11) 0.0569(10) 0.0050(8) 0.0003(8) -0.0088(9)
C004 0.0694(11) 0.0634(11) 0.0620(10) -0.0031(8) 0.0077(7) 0.0031(8)
C005 0.0749(12) 0.0641(11) 0.0566(10) -0.0028(8) 0.0031(7) -0.0092(9)
C006 0.0775(11) 0.0615(11) 0.0570(9) -0.0063(8) 0.0039(8) -0.0045(9)
C007 0.0686(11) 0.0657(12) 0.0664(11) 0.0028(8) 0.0036(8) 0.0020(8)
C008 0.0859(13) 0.0645(12) 0.0565(9) -0.0075(8) 0.0084(8) -0.0002(9)
C009 0.1046(16) 0.0993(17) 0.0704(12) -0.0061(11) -0.0142(10) -0.0104(12)

loop_
_atom_type_symbol
_atom_type_description
_atom_type_scat_dispersion_real
_atom_type_scat_dispersion_imag
_atom_type_scat_source
C C 0.0033 0.0016 'International Tables Vol C Tables 4.2.6.8 and 6.1.1.4'
H H 0.0000 0.0000 'International Tables Vol C Tables 4.2.6.8 and 6.1.1.4'
N N 0.0061 0.0033 'International Tables Vol C Tables 4.2.6.8 and 6.1.1.4'

loop_
_geom_angle_atom_site_label_1
_geom_angle_atom_site_label_2
_geom_angle_atom_site_label_3
_geom_angle
_geom_angle_site_symmetry_1
_geom_angle_site_symmetry_3
_geom_angle_publ_flag
C002 C001 C004 116.88(15) . . ?
C002 C001 C006 120.05(15) . . ?
C004 C001 C006 123.06(16) . . ?
C001 C002 H002 119.0 . . ?
C007 C002 C001 122.00(15) . . ?
C007 C002 H002 119.0 . . ?
C007 C003 C009 121.41(18) . . ?
C008 C003 C007 117.44(15) . . ?
C008 C003 C009 121.15(17) . . ?
C001 C004 H004 119.6 . . ?
C008 C004 C001 120.87(17) . . ?
C008 C004 H004 119.6 . . ?
C005 C005 H005 117.7 3_667 . ?
C006 C005 C005 124.6(2) . 3_667 ?
C006 C005 H005 117.7 . . ?
C001 C006 H006 116.2 . . ?
C005 C006 C001 127.51(17) . . ?
C005 C006 H006 116.2 . . ?
C002 C007 C003 120.81(17) . . ?
C002 C007 H007 119.6 . . ?
C003 C007 H007 119.6 . . ?
C003 C008 C004 121.98(16) . . ?
C003 C008 H008 119.0 . . ?
C004 C008 H008 119.0 . . ?
C003 C009 H00A 109.5 . . ?
C003 C009 H00B 109.5 . . ?
C003 C009 H00C 109.5 . . ?
H00A C009 H00B 109.5 . . ?
H00A C009 H00C 109.5 . . ?
H00B C009 H00C 109.5 . . ?

loop_
_geom_bond_atom_site_label_1
_geom_bond_atom_site_label_2
_geom_bond_distance
_geom_bond_site_symmetry_2
_geom_bond_publ_flag
C001 C002 1.383(2) . ?
C001 C004 1.394(2) . ?
C001 C006 1.463(2) . ?
C002 H002 0.9300 . ?
C002 C007 1.382(2) . ?
C003 C007 1.388(2) . ?
C003 C008 1.375(3) . ?
C003 C009 1.511(2) . ?
C004 H004 0.9300 . ?
C004 C008 1.383(2) . ?
C005 C005 1.441(3) 3_667 ?
C005 H005 0.9300 . ?
C005 C006 1.332(2) . ?
C006 H006 0.9300 . ?
C007 H007 0.9300 . ?
C008 H008 0.9300 . ?
C009 H00A 0.9600 . ?
C009 H00B 0.9600 . ?
C009 H00C 0.9600 . ?
